data_2018574
loop_
_publ_author_name
'Minkov, Vasily S.'
'Boldyreva, Elena V.'

_publ_section_title
;
 The effect of partial methylation of the glycine amino group on crystal
 structure in <i>N</i>,<i>N</i>-dimethylglycine and its hemihydrate
;
_journal_coeditor_code KU3073
_journal_issue 8
_journal_name_full 'Acta Crystallographica Section C'
_journal_page_first o283
_journal_page_last o287
_journal_paper_doi 10.1107/S0108270112027643
_journal_volume 68
_journal_year 2012
_chemical_formula_iupac 'C4 H9 N O2 , 0.5H2 O'
_chemical_formula_moiety 'C4 H9 N O2, 0.5(H2 O)'
_chemical_formula_sum 'C4 H10 N O2.5'
_chemical_formula_weight 112.13
_chemical_name_common '<i>N</i>,<i>N</i>-dimethylglycine hemihydrate'
_chemical_name_systematic
;
2-(Dimethylamino)acetic acid hemihydrate
;
_space_group_IT_number 15
_symmetry_cell_setting monoclinic
_symmetry_space_group_name_Hall '-C 2yc'
_symmetry_space_group_name_H-M 'C 1 2/c 1'
_atom_sites_solution_hydrogens difmap
_atom_sites_solution_primary direct
_atom_sites_solution_secondary difmap
_audit_creation_method SHELXL97
_cell_angle_alpha 90.00
_cell_angle_beta 103.780(4)
_cell_angle_gamma 90.00
_cell_formula_units_Z 16
_cell_length_a 20.0403(8)
_cell_length_b 10.7329(4)
_cell_length_c 11.1120(5)
_cell_measurement_pressure 98
_cell_measurement_reflns_used 5711
_cell_measurement_temperature 295(2)
_cell_measurement_theta_max 37.5037
_cell_measurement_theta_min 3.0212
_cell_volume 2321.29(17)
_computing_cell_refinement 'CrysAlis CCD (Oxford Diffraction, 2008)'
_computing_data_collection 'CrysAlis CCD (Oxford Diffraction, 2008)'
_computing_data_reduction 'CrysAlis RED (Oxford Diffraction, 2008)'
_computing_molecular_graphics
;
Mercury (Macrae <i>et al.</i>, 2008) and ORTEP-3 (Farrugia,
1997)
;
_computing_publication_material 'publCIF (Westrip, 2010)'
_computing_structure_refinement 'SHELXL97 (Sheldrick, 2008)'
_computing_structure_solution 'SHELXS97 (Sheldrick, 2008)'
_diffrn_ambient_temperature 295(2)
_diffrn_detector_area_resol_mean 10.3457
_diffrn_measured_fraction_theta_full 0.999
_diffrn_measured_fraction_theta_max 0.999
_diffrn_measurement_device_type 'Oxford Gemini Ultra R'
_diffrn_measurement_method \w
_diffrn_radiation_monochromator graphite
_diffrn_radiation_source 'fine-focus sealed tube'
_diffrn_radiation_type MoK\a
_diffrn_radiation_wavelength 0.71073
_diffrn_reflns_av_R_equivalents 0.0410
_diffrn_reflns_av_sigmaI/netI 0.0231
_diffrn_reflns_limit_h_max 26
_diffrn_reflns_limit_h_min -26
_diffrn_reflns_limit_k_max 14
_diffrn_reflns_limit_k_min -14
_diffrn_reflns_limit_l_max 14
_diffrn_reflns_limit_l_min -14
_diffrn_reflns_number 23107
_diffrn_reflns_theta_full 28.28
_diffrn_reflns_theta_max 28.28
_diffrn_reflns_theta_min 3.03
_exptl_absorpt_coefficient_mu 0.106
_exptl_absorpt_correction_T_max 0.9792
_exptl_absorpt_correction_T_min 0.9590
_exptl_absorpt_correction_type multi-scan
_exptl_absorpt_process_details '(CrysAlis RED; Oxford Diffraction, 2008)'
_exptl_crystal_colour colourless
_exptl_crystal_density_diffrn 1.283
_exptl_crystal_density_method 'not measured'
_exptl_crystal_description prism
_exptl_crystal_F_000 976
_exptl_crystal_size_max 0.4
_exptl_crystal_size_mid 0.25
_exptl_crystal_size_min 0.2
_refine_diff_density_max 0.209
_refine_diff_density_min -0.147
_refine_ls_extinction_method none
_refine_ls_goodness_of_fit_ref 1.033
_refine_ls_hydrogen_treatment refxyz
_refine_ls_matrix_type full
_refine_ls_number_constraints 0
_refine_ls_number_parameters 196
_refine_ls_number_reflns 2891
_refine_ls_number_restraints 0
_refine_ls_restrained_S_all 1.033
_refine_ls_R_factor_all 0.0548
_refine_ls_R_factor_gt 0.0422
_refine_ls_shift/su_max 0.000
_refine_ls_shift/su_mean 0.000
_refine_ls_structure_factor_coef Fsqd
_refine_ls_weighting_details 'calc w = 1/[\s^2^(Fo^2^)+(0.0581P)^2^+0.6228P] where P=(Fo^2^+2Fc^2^)/3'
_refine_ls_weighting_scheme calc
_refine_ls_wR_factor_gt 0.1095
_refine_ls_wR_factor_ref 0.1190
_reflns_number_gt 2311
_reflns_number_total 2891
_reflns_threshold_expression I>2\s(I)
_cod_data_source_file ku3073.cif
_cod_data_source_block II
_cod_original_sg_symbol_H-M 'C 2/c'
_cod_original_formula_sum 'C4 H10 N1 O2.5'
_cod_database_code 2018574
_cod_database_fobs_code 2018574

loop_
_symmetry_equiv_pos_as_xyz
'x, y, z'
'-x, y, -z+1/2'
'x+1/2, y+1/2, z'
'-x+1/2, y+1/2, -z+1/2'
'-x, -y, -z'
'x, -y, z-1/2'
'-x+1/2, -y+1/2, -z'
'x+1/2, -y+1/2, z-1/2'

loop_
_atom_site_type_symbol
_atom_site_label
_atom_site_fract_x
_atom_site_fract_y
_atom_site_fract_z
_atom_site_U_iso_or_equiv
_atom_site_adp_type
_atom_site_calc_flag
_atom_site_occupancy
_atom_site_symmetry_multiplicity
N N1A 0.28381(5) 0.47991(9) 0.13230(9) 0.0320(2) Uani d 1 1
H H1A 0.3219(8) 0.4557(13) 0.1879(13) 0.038 Uiso d 1 1
N N1B 0.48450(5) 0.27436(10) 0.50065(10) 0.0357(2) Uani d 1 1
H H1B 0.4565(8) 0.3192(13) 0.5367(14) 0.043 Uiso d 1 1
C C2B 0.44060(6) 0.19935(12) 0.39996(12) 0.0354(3) Uani d 1 1
H H21B 0.4695(8) 0.1604(14) 0.3550(14) 0.043 Uiso d 1 1
H H22B 0.4162(8) 0.1402(14) 0.4387(14) 0.043 Uiso d 1 1
O O1A 0.40011(4) 0.61262(9) 0.13228(9) 0.0445(3) Uani d 1 1
O O1B 0.37882(5) 0.38664(9) 0.33421(9) 0.0490(3) Uani d 1 1
C C1A 0.34878(6) 0.67936(12) 0.12587(11) 0.0361(3) Uani d 1 1
C C1B 0.38577(6) 0.27469(12) 0.31117(11) 0.0362(3) Uani d 1 1
C C2A 0.28173(7) 0.61760(12) 0.13521(14) 0.0406(3) Uani d 1 1
H H21A 0.2449(8) 0.6435(15) 0.0688(15) 0.049 Uiso d 1 1
H H22A 0.2705(8) 0.6446(14) 0.2125(15) 0.049 Uiso d 1 1
O O2B 0.35118(5) 0.21550(10) 0.22104(9) 0.0534(3) Uani d 1 1
O O2A 0.34510(6) 0.79447(9) 0.11332(12) 0.0588(3) Uani d 1 1
O O3 0.40461(7) 1.02552(12) 0.11151(13) 0.0681(4) Uani d 1 1
H H32 0.3860(11) 1.079(2) 0.154(2) 0.082 Uiso d 1 1
H H31 0.3891(11) 0.955(2) 0.1293(19) 0.082 Uiso d 1 1
C C3B 0.52585(8) 0.19174(18) 0.59824(15) 0.0534(4) Uani d 1 1
H H32B 0.4946(11) 0.1348(19) 0.6293(19) 0.080 Uiso d 1 1
H H33B 0.5517(11) 0.2454(19) 0.666(2) 0.080 Uiso d 1 1
H H31B 0.5575(11) 0.143(2) 0.5602(19) 0.080 Uiso d 1 1
C C4A 0.28773(8) 0.43160(16) 0.00943(13) 0.0463(3) Uani d 1 1
H H43A 0.3233(10) 0.4784(18) -0.0174(16) 0.070 Uiso d 1 1
H H41A 0.2451(11) 0.4461(17) -0.0407(18) 0.070 Uiso d 1 1
H H42A 0.2958(9) 0.3460(19) 0.0182(17) 0.070 Uiso d 1 1
C C3A 0.22366(8) 0.42524(16) 0.16962(16) 0.0486(4) Uani d 1 1
H H32A 0.2220(10) 0.4516(17) 0.2448(19) 0.073 Uiso d 1 1
H H33A 0.2291(10) 0.338(2) 0.1690(18) 0.073 Uiso d 1 1
H H31A 0.1838(11) 0.4486(19) 0.1070(18) 0.073 Uiso d 1 1
C C4B 0.53029(9) 0.36074(17) 0.45253(19) 0.0576(4) Uani d 1 1
H H42B 0.5558(11) 0.408(2) 0.524(2) 0.086 Uiso d 1 1
H H43B 0.5009(11) 0.415(2) 0.388(2) 0.086 Uiso d 1 1
H H41B 0.5623(11) 0.309(2) 0.417(2) 0.086 Uiso d 1 1

loop_
_atom_site_aniso_label
_atom_site_aniso_U_11
_atom_site_aniso_U_22
_atom_site_aniso_U_33
_atom_site_aniso_U_12
_atom_site_aniso_U_13
_atom_site_aniso_U_23
N1A 0.0285(5) 0.0326(5) 0.0341(5) -0.0011(4) 0.0057(4) 0.0034(4)
N1B 0.0270(5) 0.0394(6) 0.0411(6) 0.0015(4) 0.0089(4) -0.0049(4)
C2B 0.0364(6) 0.0326(6) 0.0362(6) 0.0017(5) 0.0064(5) -0.0003(5)
O1A 0.0311(4) 0.0484(6) 0.0543(6) -0.0025(4) 0.0104(4) 0.0064(4)
O1B 0.0583(6) 0.0371(5) 0.0457(5) 0.0114(4) 0.0003(5) 0.0018(4)
C1A 0.0361(6) 0.0363(6) 0.0354(6) -0.0061(5) 0.0078(5) -0.0017(5)
C1B 0.0374(6) 0.0377(6) 0.0339(6) 0.0026(5) 0.0090(5) 0.0028(5)
C2A 0.0346(6) 0.0335(6) 0.0571(8) 0.0014(5) 0.0176(6) 0.0016(6)
O2B 0.0541(6) 0.0501(6) 0.0473(6) 0.0074(5) -0.0051(5) -0.0086(4)
O2A 0.0588(7) 0.0335(5) 0.0858(8) -0.0088(5) 0.0208(6) -0.0021(5)
O3 0.0762(9) 0.0491(7) 0.0910(9) -0.0116(6) 0.0437(7) -0.0114(6)
C3B 0.0377(7) 0.0710(11) 0.0458(8) 0.0114(7) -0.0015(6) -0.0007(7)
C4A 0.0457(8) 0.0538(8) 0.0400(7) -0.0072(7) 0.0110(6) -0.0069(6)
C3A 0.0444(8) 0.0519(8) 0.0531(9) -0.0122(7) 0.0188(7) 0.0054(7)
C4B 0.0455(8) 0.0551(9) 0.0784(12) -0.0147(7) 0.0270(8) -0.0091(8)

loop_
_atom_type_symbol
_atom_type_description
_atom_type_scat_dispersion_real
_atom_type_scat_dispersion_imag
_atom_type_scat_source
C C 0.0033 0.0016 'International Tables Vol C Tables 4.2.6.8 and 6.1.1.4'
H H 0.0000 0.0000 'International Tables Vol C Tables 4.2.6.8 and 6.1.1.4'
N N 0.0061 0.0033 'International Tables Vol C Tables 4.2.6.8 and 6.1.1.4'
O O 0.0106 0.0060 'International Tables Vol C Tables 4.2.6.8 and 6.1.1.4'

loop_
_geom_angle_atom_site_label_1
_geom_angle_atom_site_label_2
_geom_angle_atom_site_label_3
_geom_angle
C2A N1A C4A 112.22(11)
C2A N1A C3A 111.07(11)
C4A N1A C3A 110.12(11)
C2A N1A H1A 107.3(9)
C4A N1A H1A 108.1(9)
C3A N1A H1A 107.9(9)
C2B N1B C3B 110.65(11)
C2B N1B C4B 111.83(11)
C3B N1B C4B 110.36(12)
C2B N1B H1B 107.8(10)
C3B N1B H1B 106.9(9)
C4B N1B H1B 109.2(9)
N1B C2B C1B 114.01(10)
N1B C2B H21B 108.1(9)
C1B C2B H21B 109.2(9)
N1B C2B H22B 107.0(9)
C1B C2B H22B 106.0(9)
H21B C2B H22B 112.5(13)
O1A C1A O2A 127.29(12)
O1A C1A C2A 118.50(11)
O2A C1A C2A 114.21(12)
O1B C1B O2B 126.11(12)
O1B C1B C2B 118.61(11)
O2B C1B C2B 115.27(11)
N1A C2A C1A 113.78(10)
N1A C2A H21A 107.2(10)
C1A C2A H21A 110.6(10)
N1A C2A H22A 109.1(9)
C1A C2A H22A 108.7(9)
H21A C2A H22A 107.2(13)
H32 O3 H31 103.4(19)
N1B C3B H32B 109.3(12)
N1B C3B H33B 107.9(12)
H32B C3B H33B 110.6(17)
N1B C3B H31B 107.9(12)
H32B C3B H31B 109.9(17)
H33B C3B H31B 111.2(16)
N1A C4A H43A 107.8(11)
N1A C4A H41A 104.7(12)
H43A C4A H41A 111.8(16)
N1A C4A H42A 107.1(12)
H43A C4A H42A 114.7(16)
H41A C4A H42A 110.1(16)
N1A C3A H32A 110.6(13)
N1A C3A H33A 106.6(12)
H32A C3A H33A 110.6(17)
N1A C3A H31A 106.6(11)
H32A C3A H31A 112.7(17)
H33A C3A H31A 109.4(17)
N1B C4B H42B 106.1(12)
N1B C4B H43B 108.0(12)
H42B C4B H43B 112.8(18)
N1B C4B H41B 107.6(12)
H42B C4B H41B 110.6(17)
H43B C4B H41B 111.5(17)

loop_
_geom_bond_atom_site_label_1
_geom_bond_atom_site_label_2
_geom_bond_distance
N1A C2A 1.4790(16)
N1A C4A 1.4799(17)
N1A C3A 1.4857(16)
N1A H1A 0.898(15)
N1B C2B 1.4849(16)
N1B C3B 1.4902(19)
N1B C4B 1.4905(18)
N1B H1B 0.902(15)
C2B C1B 1.5226(17)
C2B H21B 0.947(15)
C2B H22B 0.963(15)
O1A C1A 1.2416(16)
O1B C1B 1.2432(15)
C1A O2A 1.2436(16)
C1A C2A 1.5238(17)
C1B O2B 1.2476(16)
C2A H21A 0.952(17)
C2A H22A 0.982(16)
O3 H32 0.88(2)
O3 H31 0.86(2)
C3B H32B 0.99(2)
C3B H33B 0.99(2)
C3B H31B 0.99(2)
C4A H43A 0.98(2)
C4A H41A 0.92(2)
C4A H42A 0.93(2)
C3A H32A 0.89(2)
C3A H33A 0.94(2)
C3A H31A 0.96(2)
C4B H42B 0.98(2)
C4B H43B 1.00(2)
C4B H41B 1.00(2)

loop_
_geom_hbond_atom_site_label_D
_geom_hbond_atom_site_label_H
_geom_hbond_atom_site_label_A
_geom_hbond_site_symmetry_A
_geom_hbond_distance_DH
_geom_hbond_distance_HA
_geom_hbond_distance_DA
_geom_hbond_angle_DHA
N1A H1A O1B . 0.898(15) 1.901(15) 2.7614(14) 160.0(13)
N1A H1A O2B . 0.898(15) 2.651(14) 3.1959(14) 120.0(11)
O3 H31 O2A . 0.86(2) 1.92(2) 2.7538(16) 162(2)
N1B H1B O1A 6_566 0.902(15) 1.874(15) 2.7657(14) 169.3(13)
O3 H32 O2B 1_565 0.88(2) 1.86(2) 2.7215(17) 169(2)

loop_
_geom_torsion_atom_site_label_1
_geom_torsion_atom_site_label_2
_geom_torsion_atom_site_label_3
_geom_torsion_atom_site_label_4
_geom_torsion
_geom_torsion_publ_flag
C4A N1A C2A C1A -68.95(15) no
C3A N1A C2A C1A 167.30(12) no
O2A C1A C2A N1A 171.84(12) no
O1A C1A C2A N1A -8.71(18) no
C4B N1B C2B C1B -69.06(14) no
C3B N1B C2B C1B 167.47(11) no
O2B C1B C2B N1B 175.43(11) no
O1B C1B C2B N1B -5.21(17) no

loop_
_cod_related_entry_id
_cod_related_entry_database
_cod_related_entry_code
1 ChemSpider 30654381
